data_7029762
loop_
_publ_author_name
'Mendoza-Espinosa, Daniel'
'Negr\'on-Silva, Guillermo Enrique'
'Angeles-Beltr\'an, Deyanira'
'Alvarez-Hern\'andez, Alejandro'
'Su\'arez-Castillo, Oscar R'
'Santill\'an, Rosa'

_publ_section_title
;
 Copper(ii) complexes supported by click generated mixed NN, NO, and NS
 1,2,3-triazole based ligands and their catalytic activity in azide-alkyne
 cycloaddition.
;
_journal_issue 19
_journal_name_full 'Dalton transactions (Cambridge, England : 2003)'
_journal_page_first 7069
_journal_page_last 7077
_journal_paper_doi 10.1039/c4dt00323c
_journal_volume 43
_journal_year 2014
_chemical_formula_moiety 'C32 H28 Cl4 Cu N6 O2'
_chemical_formula_sum 'C32 H28 Cl4 Cu N6 O2'
_chemical_formula_weight 733.94
_chemical_name_systematic
; 
 ? 
;
_space_group_IT_number 2
_symmetry_cell_setting triclinic
_symmetry_space_group_name_Hall '-P 1'
_symmetry_space_group_name_H-M 'P -1'
_atom_sites_solution_hydrogens geom
_atom_sites_solution_primary direct
_atom_sites_solution_secondary difmap
_audit_creation_method SHELXL-97
_cell_angle_alpha 75.138(3)
_cell_angle_beta 81.275(3)
_cell_angle_gamma 79.855(3)
_cell_formula_units_Z 1
_cell_length_a 7.1710(3)
_cell_length_b 8.3954(3)
_cell_length_c 14.3714(5)
_cell_measurement_reflns_used 500
_cell_measurement_temperature 293(2)
_cell_measurement_theta_max 25
_cell_measurement_theta_min 2
_cell_volume 818.01(5)
_computing_cell_refinement CrisAlisPro
_computing_data_collection 'Agilent Gemini'
_computing_data_reduction CrisAlisPro
_computing_molecular_graphics ORTEP
_computing_publication_material ORTEP
_computing_structure_refinement 'SHELXL-97 (Sheldrick, 1997)'
_computing_structure_solution 'SHELXS-97 (Sheldrick, 1990)'
_diffrn_ambient_temperature 293(2)
_diffrn_detector_area_resol_mean 'not recorded'
_diffrn_measured_fraction_theta_full 0.999
_diffrn_measured_fraction_theta_max 0.999
_diffrn_measurement_method 'phi and omega scans'
_diffrn_radiation_monochromator graphite
_diffrn_radiation_source 'fine-focus sealed tube'
_diffrn_radiation_type MoK\a
_diffrn_radiation_wavelength 0.71073
_diffrn_reflns_av_R_equivalents 0.0527
_diffrn_reflns_av_sigmaI/netI 0.0248
_diffrn_reflns_limit_h_max 8
_diffrn_reflns_limit_h_min -8
_diffrn_reflns_limit_k_max 9
_diffrn_reflns_limit_k_min -9
_diffrn_reflns_limit_l_max 17
_diffrn_reflns_limit_l_min -17
_diffrn_reflns_number 24061
_diffrn_reflns_theta_full 24.99
_diffrn_reflns_theta_max 24.99
_diffrn_reflns_theta_min 2.95
_diffrn_standards_interval_count 'not recorded'
_diffrn_standards_interval_time 'not recorded'
_diffrn_standards_number 'not recorded'
_exptl_absorpt_coefficient_mu 1.034
_exptl_absorpt_correction_T_max 0.931
_exptl_absorpt_correction_T_min 0.872
_exptl_absorpt_correction_type multi-scan
_exptl_absorpt_process_details sadabs
_exptl_crystal_colour Blue
_exptl_crystal_density_diffrn 1.490
_exptl_crystal_density_method 'not measured'
_exptl_crystal_description Needle
_exptl_crystal_F_000 375
_exptl_crystal_size_max 0.18
_exptl_crystal_size_mid 0.11
_exptl_crystal_size_min 0.07
_refine_diff_density_max 0.515
_refine_diff_density_min -0.277
_refine_diff_density_rms 0.070
_refine_ls_extinction_method none
_refine_ls_goodness_of_fit_ref 1.045
_refine_ls_hydrogen_treatment constr
_refine_ls_matrix_type full
_refine_ls_number_parameters 205
_refine_ls_number_reflns 2861
_refine_ls_number_restraints 0
_refine_ls_restrained_S_all 1.045
_refine_ls_R_factor_all 0.0394
_refine_ls_R_factor_gt 0.0335
_refine_ls_shift/su_max 0.002
_refine_ls_shift/su_mean 0.001
_refine_ls_structure_factor_coef Fsqd
_refine_ls_weighting_details 'calc w=1/[\s^2^(Fo^2^)+(0.1000P)^2^+0.0000P] where P=(Fo^2^+2Fc^2^)/3'
_refine_ls_weighting_scheme calc
_refine_ls_wR_factor_gt 0.1226
_refine_ls_wR_factor_ref 0.1297
_reflns_number_gt 2526
_reflns_number_total 2861
_reflns_threshold_expression >2sigma(I)
_cod_data_source_file c4dt00323c2.cif
_cod_data_source_block dm-02
_cod_depositor_comments
;
The following automatic conversions were performed:

'_symmetry_cell_setting' value 'Triclinic' changed to 'triclinic'
according to
/usr/data/users/saulius/crontab/automatic-downloads/rss-feeds/RSC/lib/dictionaries/cif_core.dic
dictionary named 'cif_core.dic' version 2.4.2 from 2011-04-26.

Automatic conversion script
Id: cif_fix_values 2281 2013-09-26 08:29:07Z andrius 

 Adding full bibliography for
 ./tmp-cod-update-bibliographies-12899/cifs/7029762.cif.
;
_cod_database_code 7029762

loop_
_symmetry_equiv_pos_as_xyz
'x, y, z'
'-x, -y, -z'

loop_
_atom_site_label
_atom_site_type_symbol
_atom_site_fract_x
_atom_site_fract_y
_atom_site_fract_z
_atom_site_U_iso_or_equiv
_atom_site_adp_type
_atom_site_occupancy
_atom_site_symmetry_multiplicity
_atom_site_calc_flag
_atom_site_refinement_flags
Cu1 Cu 1.0000 1.0000 0.0000 0.03000(19) Uani 1 2 d S
Cl1 Cl 0.71824(9) 1.17230(8) -0.01214(5) 0.0458(2) Uani 1 1 d .
Cl2 Cl 0.20546(12) 0.66066(12) -0.40841(5) 0.0630(3) Uani 1 1 d .
O1 O 0.8413(2) 0.8094(2) 0.16441(12) 0.0422(5) Uani 1 1 d .
N1 N 0.8827(3) 0.8243(2) -0.03062(14) 0.0315(5) Uani 1 1 d .
N2 N 0.9295(3) 0.7716(3) -0.11082(14) 0.0350(5) Uani 1 1 d .
N3 N 0.8441(3) 0.6376(3) -0.09708(14) 0.0323(5) Uani 1 1 d .
C12 C 0.9700(5) 0.8723(4) 0.2873(2) 0.0549(8) Uani 1 1 d .
H12A H 1.0845 0.8791 0.2473 0.066 Uiso 1 1 calc R
C15 C 0.6294(7) 0.8569(5) 0.4073(2) 0.0840(13) Uani 1 1 d .
H15A H 0.5146 0.8537 0.4473 0.101 Uiso 1 1 calc R
C13 C 0.9520(7) 0.8963(5) 0.3812(3) 0.0789(12) Uani 1 1 d .
H13A H 1.0564 0.9198 0.4038 0.095 Uiso 1 1 calc R
C14 C 0.7849(9) 0.8860(6) 0.4400(3) 0.0906(15) Uani 1 1 d .
H14A H 0.7773 0.8991 0.5029 0.109 Uiso 1 1 calc R
C16 C 0.6398(5) 0.8316(4) 0.3143(2) 0.0571(8) Uani 1 1 d .
H16A H 0.5332 0.8110 0.2921 0.069 Uiso 1 1 calc R
C10 C 0.6896(4) 0.7612(3) 0.12882(17) 0.0376(6) Uani 1 1 d .
H10A H 0.5829 0.8505 0.1211 0.045 Uiso 1 1 calc R
H10B H 0.6462 0.6631 0.1731 0.045 Uiso 1 1 calc R
C5 C 0.5274(4) 0.6857(3) -0.20962(18) 0.0382(6) Uani 1 1 d .
H5A H 0.5142 0.7341 -0.1571 0.046 Uiso 1 1 calc R
C2 C 0.5662(4) 0.5460(4) -0.36704(19) 0.0454(7) Uani 1 1 d .
H2B H 0.5796 0.5004 -0.4206 0.054 Uiso 1 1 calc R
C1 C 0.3969(4) 0.6384(4) -0.34123(18) 0.0425(6) Uani 1 1 d .
C6 C 0.3749(4) 0.7103(4) -0.2643(2) 0.0432(6) Uani 1 1 d .
H6A H 0.2604 0.7744 -0.2487 0.052 Uiso 1 1 calc R
C11 C 0.8103(4) 0.8379(3) 0.25606(17) 0.0417(6) Uani 1 1 d .
C7 C 0.8656(4) 0.5489(3) -0.17443(18) 0.0390(6) Uani 1 1 d .
H7A H 0.8841 0.4300 -0.1460 0.047 Uiso 1 1 calc R
H7B H 0.9791 0.5754 -0.2179 0.047 Uiso 1 1 calc R
C4 C 0.6967(4) 0.5909(3) -0.23253(16) 0.0332(6) Uani 1 1 d .
C8 C 0.7464(3) 0.6025(3) -0.00856(17) 0.0341(6) Uani 1 1 d .
H8A H 0.6777 0.5142 0.0181 0.041 Uiso 1 1 calc R
C9 C 0.7700(3) 0.7251(3) 0.03392(17) 0.0316(5) Uani 1 1 d .
C3 C 0.7160(4) 0.5217(4) -0.31263(18) 0.0422(6) Uani 1 1 d .
H3A H 0.8306 0.4587 -0.3294 0.051 Uiso 1 1 calc R

loop_
_atom_site_aniso_label
_atom_site_aniso_U_11
_atom_site_aniso_U_22
_atom_site_aniso_U_33
_atom_site_aniso_U_23
_atom_site_aniso_U_13
_atom_site_aniso_U_12
Cu1 0.0261(3) 0.0271(3) 0.0416(3) -0.01528(19) -0.00423(17) -0.00569(18)
Cl1 0.0293(4) 0.0370(4) 0.0753(5) -0.0221(3) -0.0099(3) 0.0010(3)
Cl2 0.0557(5) 0.0839(6) 0.0555(5) -0.0178(4) -0.0241(4) -0.0093(4)
O1 0.0368(10) 0.0561(12) 0.0421(9) -0.0226(9) -0.0071(7) -0.0100(9)
N1 0.0295(10) 0.0302(11) 0.0388(10) -0.0149(9) -0.0040(8) -0.0046(9)
N2 0.0367(12) 0.0323(12) 0.0406(11) -0.0143(9) -0.0038(8) -0.0093(9)
N3 0.0319(11) 0.0307(11) 0.0398(11) -0.0158(8) -0.0077(8) -0.0047(9)
C12 0.068(2) 0.0468(18) 0.0567(17) -0.0172(14) -0.0296(15) 0.0006(15)
C15 0.135(4) 0.072(3) 0.0420(17) -0.0181(17) 0.016(2) -0.022(3)
C13 0.121(4) 0.065(2) 0.065(2) -0.0200(18) -0.051(2) -0.008(2)
C14 0.158(5) 0.079(3) 0.0430(19) -0.0190(18) -0.027(3) -0.020(3)
C16 0.077(2) 0.052(2) 0.0439(15) -0.0135(13) -0.0004(14) -0.0160(16)
C10 0.0351(14) 0.0436(15) 0.0406(13) -0.0171(11) -0.0040(10) -0.0121(12)
C5 0.0425(15) 0.0360(15) 0.0396(13) -0.0157(11) -0.0048(11) -0.0046(12)
C2 0.0524(17) 0.0513(18) 0.0383(14) -0.0197(12) -0.0069(12) -0.0079(14)
C1 0.0454(16) 0.0467(17) 0.0377(13) -0.0069(12) -0.0120(11) -0.0105(13)
C6 0.0380(15) 0.0429(16) 0.0475(14) -0.0114(12) -0.0049(11) -0.0012(12)
C11 0.0610(18) 0.0315(14) 0.0340(12) -0.0102(10) -0.0131(12) 0.0003(12)
C7 0.0377(14) 0.0390(15) 0.0474(14) -0.0235(12) -0.0085(11) -0.0015(12)
C4 0.0386(14) 0.0277(13) 0.0355(12) -0.0102(10) -0.0034(10) -0.0067(11)
C8 0.0326(13) 0.0301(13) 0.0431(13) -0.0104(11) -0.0056(10) -0.0100(11)
C9 0.0258(12) 0.0324(13) 0.0395(12) -0.0089(10) -0.0075(9) -0.0078(10)
C3 0.0449(16) 0.0438(16) 0.0430(14) -0.0229(12) -0.0042(11) -0.0023(12)

loop_
_atom_type_symbol
_atom_type_description
_atom_type_scat_dispersion_real
_atom_type_scat_dispersion_imag
_atom_type_scat_source
C C 0.0033 0.0016 'International Tables Vol C Tables 4.2.6.8 and 6.1.1.4'
H H 0.0000 0.0000 'International Tables Vol C Tables 4.2.6.8 and 6.1.1.4'
Cl Cl 0.1484 0.1585 'International Tables Vol C Tables 4.2.6.8 and 6.1.1.4'
Cu Cu 0.3201 1.2651 'International Tables Vol C Tables 4.2.6.8 and 6.1.1.4'
N N 0.0061 0.0033 'International Tables Vol C Tables 4.2.6.8 and 6.1.1.4'
O O 0.0106 0.0060 'International Tables Vol C Tables 4.2.6.8 and 6.1.1.4'

loop_
_geom_angle_atom_site_label_1
_geom_angle_atom_site_label_2
_geom_angle_atom_site_label_3
_geom_angle
_geom_angle_site_symmetry_1
_geom_angle_site_symmetry_3
N1 Cu1 N1 180.00(10) . 2_775
N1 Cu1 Cl1 89.84(6) . .
N1 Cu1 Cl1 90.16(6) 2_775 .
N1 Cu1 Cl1 90.16(6) . 2_775
N1 Cu1 Cl1 89.84(6) 2_775 2_775
Cl1 Cu1 Cl1 180.0 . 2_775
C11 O1 C10 118.1(2) . .
N2 N1 C9 110.77(18) . .
N2 N1 Cu1 124.08(15) . .
C9 N1 Cu1 124.27(15) . .
N1 N2 N3 105.66(18) . .
N2 N3 C8 111.70(19) . .
N2 N3 C7 119.6(2) . .
C8 N3 C7 128.7(2) . .
C13 C12 C11 117.5(3) . .
C13 C12 H12A 121.2 . .
C11 C12 H12A 121.2 . .
C14 C15 C16 120.7(4) . .
C14 C15 H15A 119.6 . .
C16 C15 H15A 119.6 . .
C14 C13 C12 121.4(4) . .
C14 C13 H13A 119.3 . .
C12 C13 H13A 119.3 . .
C13 C14 C15 120.2(3) . .
C13 C14 H14A 119.9 . .
C15 C14 H14A 119.9 . .
C11 C16 C15 118.8(4) . .
C11 C16 H16A 120.6 . .
C15 C16 H16A 120.6 . .
O1 C10 C9 105.69(19) . .
O1 C10 H10A 110.6 . .
C9 C10 H10A 110.6 . .
O1 C10 H10B 110.6 . .
C9 C10 H10B 110.6 . .
H10A C10 H10B 108.7 . .
C4 C5 C6 120.7(2) . .
C4 C5 H5A 119.6 . .
C6 C5 H5A 119.6 . .
C1 C2 C3 119.3(2) . .
C1 C2 H2B 120.3 . .
C3 C2 H2B 120.3 . .
C6 C1 C2 121.6(3) . .
C6 C1 Cl2 119.9(2) . .
C2 C1 Cl2 118.6(2) . .
C1 C6 C5 118.9(3) . .
C1 C6 H6A 120.6 . .
C5 C6 H6A 120.6 . .
O1 C11 C16 124.6(3) . .
O1 C11 C12 114.1(3) . .
C16 C11 C12 121.3(3) . .
N3 C7 C4 113.6(2) . .
N3 C7 H7A 108.8 . .
C4 C7 H7A 108.8 . .
N3 C7 H7B 108.8 . .
C4 C7 H7B 108.8 . .
H7A C7 H7B 107.7 . .
C5 C4 C3 119.0(2) . .
C5 C4 C7 124.7(2) . .
C3 C4 C7 116.2(2) . .
N3 C8 C9 105.0(2) . .
N3 C8 H8A 127.5 . .
C9 C8 H8A 127.5 . .
N1 C9 C8 106.8(2) . .
N1 C9 C10 121.8(2) . .
C8 C9 C10 131.4(2) . .
C2 C3 C4 120.4(3) . .
C2 C3 H3A 119.8 . .
C4 C3 H3A 119.8 . .

loop_
_geom_bond_atom_site_label_1
_geom_bond_atom_site_label_2
_geom_bond_distance
_geom_bond_site_symmetry_2
Cu1 N1 1.9902(18) .
Cu1 N1 1.9902(18) 2_775
Cu1 Cl1 2.2701(6) .
Cu1 Cl1 2.2701(6) 2_775
Cl2 C1 1.752(3) .
O1 C11 1.377(3) .
O1 C10 1.428(3) .
N1 N2 1.315(3) .
N1 C9 1.349(3) .
N2 N3 1.331(3) .
N3 C8 1.344(3) .
N3 C7 1.465(3) .
C12 C13 1.397(5) .
C12 C11 1.391(4) .
C12 H12A 0.9300 .
C15 C14 1.356(6) .
C15 C16 1.395(4) .
C15 H15A 0.9300 .
C13 C14 1.360(6) .
C13 H13A 0.9300 .
C14 H14A 0.9300 .
C16 C11 1.374(4) .
C16 H16A 0.9300 .
C10 C9 1.482(3) .
C10 H10A 0.9700 .
C10 H10B 0.9700 .
C5 C4 1.374(4) .
C5 C6 1.399(4) .
C5 H5A 0.9300 .
C2 C1 1.376(4) .
C2 C3 1.379(4) .
C2 H2B 0.9300 .
C1 C6 1.366(4) .
C6 H6A 0.9300 .
C7 C4 1.515(3) .
C7 H7A 0.9700 .
C7 H7B 0.9700 .
C4 C3 1.396(3) .
C8 C9 1.369(3) .
C8 H8A 0.9300 .
C3 H3A 0.9300 .

loop_
_geom_torsion_atom_site_label_1
_geom_torsion_atom_site_label_2
_geom_torsion_atom_site_label_3
_geom_torsion_atom_site_label_4
_geom_torsion
_geom_torsion_site_symmetry_1
N1 Cu1 N1 N2 5(100) 2_775
Cl1 Cu1 N1 N2 112.40(18) .
Cl1 Cu1 N1 N2 -67.60(18) 2_775
N1 Cu1 N1 C9 174(100) 2_775
Cl1 Cu1 N1 C9 -79.28(19) .
Cl1 Cu1 N1 C9 100.72(19) 2_775
C9 N1 N2 N3 0.4(3) .
Cu1 N1 N2 N3 170.10(15) .
N1 N2 N3 C8 -1.1(3) .
N1 N2 N3 C7 179.24(19) .
C11 C12 C13 C14 0.2(5) .
C12 C13 C14 C15 -2.0(6) .
C16 C15 C14 C13 2.1(6) .
C14 C15 C16 C11 -0.4(6) .
C11 O1 C10 C9 -175.0(2) .
C3 C2 C1 C6 1.7(4) .
C3 C2 C1 Cl2 -177.5(2) .
C2 C1 C6 C5 -1.4(4) .
Cl2 C1 C6 C5 177.7(2) .
C4 C5 C6 C1 0.0(4) .
C10 O1 C11 C16 -3.6(4) .
C10 O1 C11 C12 175.5(2) .
C15 C16 C11 O1 177.6(3) .
C15 C16 C11 C12 -1.4(5) .
C13 C12 C11 O1 -177.6(3) .
C13 C12 C11 C16 1.5(5) .
N2 N3 C7 C4 -100.1(3) .
C8 N3 C7 C4 80.3(3) .
C6 C5 C4 C3 1.2(4) .
C6 C5 C4 C7 -176.3(2) .
N3 C7 C4 C5 -7.9(4) .
N3 C7 C4 C3 174.5(2) .
N2 N3 C8 C9 1.4(3) .
C7 N3 C8 C9 -179.0(2) .
N2 N1 C9 C8 0.4(3) .
Cu1 N1 C9 C8 -169.23(16) .
N2 N1 C9 C10 -177.2(2) .
Cu1 N1 C9 C10 13.2(3) .
N3 C8 C9 N1 -1.1(3) .
N3 C8 C9 C10 176.2(2) .
O1 C10 C9 N1 -42.9(3) .
O1 C10 C9 C8 140.2(3) .
C1 C2 C3 C4 -0.4(4) .
C5 C4 C3 C2 -1.0(4) .
C7 C4 C3 C2 176.7(2) .
